data_7710195
loop_
_publ_author_name
'Dunaj, Tobias'
'Dollberg, Kevin'
'von H\"anisch, Carsten'

_publ_section_title
;
 Binary interpnictogen compounds bearing diaryl bismuth fragments bound to
 all lighter pnictogens
;
_journal_name_full 'Dalton Transactions'
_journal_paper_doi 10.1039/D2DT00472K
_journal_year 2022
_chemical_formula_moiety 'C26 H40 Bi P'
_chemical_formula_sum 'C26 H40 Bi P'
_chemical_formula_weight 592.53
_space_group_crystal_system monoclinic
_space_group_IT_number 14
_space_group_name_Hall '-P 2ybc'
_space_group_name_H-M_alt 'P 1 21/c 1'
_atom_sites_solution_hydrogens geom
_atom_sites_solution_primary dual
_audit_creation_date 2021-03-11
_audit_creation_method
;
Olex2 1.2
(compiled 2018.05.29 svn.r3508 for OlexSys, GUI svn.r5506)
;
_audit_update_record
;
2022-02-11 deposited with the CCDC.	2022-04-13 downloaded from the CCDC.
;
_cell_angle_alpha 90
_cell_angle_beta 96.938(6)
_cell_angle_gamma 90
_cell_formula_units_Z 8
_cell_length_a 17.2923(13)
_cell_length_b 9.4485(5)
_cell_length_c 31.273(2)
_cell_measurement_reflns_used 23579
_cell_measurement_temperature 100.0
_cell_measurement_theta_max 27.914
_cell_measurement_theta_min 1.659
_cell_volume 5072.2(6)
_computing_molecular_graphics 'Olex2 (Dolomanov et al., 2009)'
_computing_publication_material 'Olex2 (Dolomanov et al., 2009)'
_computing_structure_refinement 'ShelXL (Sheldrick, 2015)'
_computing_structure_solution 'ShelXT (Sheldrick, 2015)'
_diffrn_ambient_temperature 100.0
_diffrn_detector 'CCD area detector'
_diffrn_detector_area_resol_mean 5.6
_diffrn_detector_type 'STOE IPDS 2T'
_diffrn_measured_fraction_theta_full 0.999
_diffrn_measured_fraction_theta_max 0.993
_diffrn_measurement_device 'three-circle diffractometer'
_diffrn_measurement_device_type 'STOE IPDS 2T'
_diffrn_measurement_method '\w scans'
_diffrn_radiation_monochromator graphite
_diffrn_radiation_probe x-ray
_diffrn_radiation_type MoK\a
_diffrn_radiation_wavelength 0.71073
_diffrn_reflns_av_R_equivalents 0.0309
_diffrn_reflns_av_unetI/netI 0.0370
_diffrn_reflns_Laue_measured_fraction_full 0.999
_diffrn_reflns_Laue_measured_fraction_max 0.993
_diffrn_reflns_limit_h_max 22
_diffrn_reflns_limit_h_min -22
_diffrn_reflns_limit_k_max 12
_diffrn_reflns_limit_k_min -12
_diffrn_reflns_limit_l_max 41
_diffrn_reflns_limit_l_min -39
_diffrn_reflns_number 33120
_diffrn_reflns_point_group_measured_fraction_full 0.999
_diffrn_reflns_point_group_measured_fraction_max 0.993
_diffrn_reflns_theta_full 25.242
_diffrn_reflns_theta_max 27.914
_diffrn_reflns_theta_min 1.659
_diffrn_source 'sealed X-ray tube'
_diffrn_source_target Mo
_exptl_absorpt_coefficient_mu 7.024
_exptl_absorpt_correction_T_max 0.4210
_exptl_absorpt_correction_T_min 0.1800
_exptl_absorpt_correction_type sphere
_exptl_absorpt_process_details 'LANA 1.83.8.0 (STOE, 2020)'
_exptl_crystal_colour yellow
_exptl_crystal_colour_primary yellow
_exptl_crystal_density_diffrn 1.552
_exptl_crystal_description needle
_exptl_crystal_F_000 2352
_exptl_crystal_size_rad 0.0492
_refine_diff_density_max 1.646
_refine_diff_density_min -1.133
_refine_diff_density_rms 0.139
_refine_ls_extinction_method none
_refine_ls_goodness_of_fit_ref 1.012
_refine_ls_hydrogen_treatment constr
_refine_ls_matrix_type full
_refine_ls_number_parameters 529
_refine_ls_number_reflns 12063
_refine_ls_number_restraints 0
_refine_ls_restrained_S_all 1.012
_refine_ls_R_factor_all 0.0521
_refine_ls_R_factor_gt 0.0300
_refine_ls_shift/su_max 0.004
_refine_ls_shift/su_mean 0.000
_refine_ls_structure_factor_coef Fsqd
_refine_ls_weighting_details 'w=1/[\s^2^(Fo^2^)+(0.0361P)^2^+3.1493P] where P=(Fo^2^+2Fc^2^)/3'
_refine_ls_weighting_scheme calc
_refine_ls_wR_factor_gt 0.0630
_refine_ls_wR_factor_ref 0.0695
_reflns_Friedel_coverage 0.000
_reflns_number_gt 8976
_reflns_number_total 12063
_reflns_threshold_expression 'I > 2\s(I)'
_cod_data_source_file d2dt00472k2.cif
_cod_data_source_block tdx045
_cod_original_cell_volume 5072.1(6)
_cod_database_code 7710195
_shelx_shelxl_version_number 2018/3
_shelx_space_group_comment
;
The symmetry employed for this shelxl refinement is uniquely defined
by the following loop, which should always be used as a source of
symmetry information in preference to the above space-group names.
They are only intended as comments.
;
_olex2_refinement_description
;
1. Fixed Uiso
 At 1.2 times of:
  All C(H) groups
 At 1.5 times of:
  All C(H,H,H) groups
2.a Aromatic/amide H refined with riding coordinates:
 C17(H17), C22(H22), C12(H12), C15(H15), C25(H25), C27(H27), C10(H10), C20(H20)
2.b Idealised Me refined as rotating group:
 C42(H42A,H42B,H42C), C29(H29A,H29B,H29C), C43(H43A,H43B,H43C), C47(H47A,H47B,
 H47C), C40(H40A,H40B,H40C), C33(H33A,H33B,H33C), C37(H37A,H37B,H37C), C49(H49A,
 H49B,H49C), C48(H48A,H48B,H48C), C41(H41A,H41B,H41C), C32(H32A,H32B,H32C),
 C44(H44A,H44B,H44C), C31(H31A,H31B,H31C), C45(H45A,H45B,H45C), C50(H50A,H50B,
 H50C), C51(H51A,H51B,H51C), C30(H30A,H30B,H30C), C39(H39A,H39B,H39C), C52(H52A,
 H52B,H52C), C34(H34A,H34B,H34C), C46(H46A,H46B,H46C), C35(H35A,H35B,H35C),
 C36(H36A,H36B,H36C), C38(H38A,H38B,H38C)
;
_olex2_submission_special_instructions 'No special instructions were received'

loop_
_space_group_symop_operation_xyz
'x, y, z'
'-x, y+1/2, -z+1/2'
'-x, -y, -z'
'x, -y-1/2, z-1/2'

loop_
_atom_site_label
_atom_site_type_symbol
_atom_site_fract_x
_atom_site_fract_y
_atom_site_fract_z
_atom_site_U_iso_or_equiv
_atom_site_adp_type
_atom_site_occupancy
_atom_site_site_symmetry_order
_atom_site_calc_flag
_atom_site_refinement_flags_posn
_atom_site_refinement_flags_adp
_atom_site_refinement_flags_occupancy
_atom_site_disorder_assembly
_atom_site_disorder_group
Bi1 Bi 0.73770(2) 0.04286(2) 0.42129(2) 0.01787(4) Uani 1 1 d . . . . .
Bi2 Bi 0.80103(2) 1.03674(2) 0.24050(2) 0.02068(4) Uani 1 1 d . . . . .
P1 P 0.74772(6) -0.08662(11) 0.49773(3) 0.0180(2) Uani 1 1 d . . . . .
P2 P 0.70970(6) 1.17292(12) 0.17818(3) 0.0209(2) Uani 1 1 d . . . . .
C1 C 0.6361(2) 0.1943(4) 0.42405(13) 0.0205(8) Uani 1 1 d . . . . .
C17 C 0.8842(2) 0.3992(4) 0.38296(13) 0.0222(8) Uani 1 1 d . . . . .
H17 H 0.881773 0.450033 0.357359 0.027 Uiso 1 1 calc R . . . .
C42 C 0.5916(2) -0.1707(4) 0.45755(13) 0.0231(9) Uani 1 1 d . . . . .
H42A H 0.588670 -0.086801 0.440092 0.035 Uiso 1 1 calc GR . . . .
H42B H 0.540161 -0.196973 0.463234 0.035 Uiso 1 1 calc GR . . . .
H42C H 0.613887 -0.246246 0.442592 0.035 Uiso 1 1 calc GR . . . .
C14 C 0.8868(2) 0.2528(4) 0.46035(13) 0.0184(8) Uani 1 1 d . . . . .
C22 C 0.8623(3) 0.6945(5) 0.14693(15) 0.0318(10) Uani 1 1 d . . . . .
H22 H 0.835036 0.636716 0.126262 0.038 Uiso 1 1 calc R . . . .
C8 C 0.6873(2) 1.3341(5) 0.21154(14) 0.0253(9) Uani 1 1 d . . . . .
C11 C 0.5151(2) 0.3975(5) 0.41773(14) 0.0248(9) Uani 1 1 d . . . . .
C12 C 0.5160(2) 0.2887(5) 0.38779(14) 0.0256(9) Uani 1 1 d . . . . .
H12 H 0.475103 0.282507 0.365620 0.031 Uiso 1 1 calc R . . . .
C5 C 0.8612(2) 0.8782(4) 0.20072(13) 0.0234(8) Uani 1 1 d . . . . .
C16 C 0.9438(2) 0.4285(4) 0.41584(13) 0.0218(8) Uani 1 1 d . . . . .
C28 C 0.6450(3) 0.8475(5) 0.26179(13) 0.0259(9) Uani 1 1 d . . . . .
C19 C 0.9433(3) 0.8749(5) 0.20720(15) 0.0307(10) Uani 1 1 d . . . . .
C29 C 0.6971(2) 0.3133(4) 0.49376(13) 0.0220(8) Uani 1 1 d . . . . .
H29A H 0.713287 0.220471 0.503639 0.033 Uiso 1 1 calc GR . . . .
H29B H 0.676527 0.363581 0.516554 0.033 Uiso 1 1 calc GR . . . .
H29C H 0.740944 0.363824 0.485322 0.033 Uiso 1 1 calc GR . . . .
C43 C 0.6061(2) -0.0171(4) 0.52278(15) 0.0272(9) Uani 1 1 d . . . . .
H43A H 0.638450 0.005677 0.548995 0.041 Uiso 1 1 calc GR . . . .
H43B H 0.555147 -0.043562 0.529260 0.041 Uiso 1 1 calc GR . . . .
H43C H 0.601945 0.063836 0.504098 0.041 Uiso 1 1 calc GR . . . .
C6 C 0.7251(2) 0.8693(4) 0.26976(12) 0.0215(8) Uani 1 1 d . . . . .
C47 C 0.8665(2) 1.2565(5) 0.15958(14) 0.0281(10) Uani 1 1 d . . . . .
H47A H 0.866354 1.334509 0.179237 0.042 Uiso 1 1 calc GR . . . .
H47B H 0.897221 1.280411 0.137041 0.042 Uiso 1 1 calc GR . . . .
H47C H 0.888254 1.174640 0.174750 0.042 Uiso 1 1 calc GR . . . .
C15 C 0.9428(2) 0.3569(4) 0.45423(13) 0.0212(8) Uani 1 1 d . . . . .
H15 H 0.980642 0.378311 0.477036 0.025 Uiso 1 1 calc R . . . .
C3 C 0.6425(2) -0.1419(4) 0.50017(13) 0.0207(8) Uani 1 1 d . . . . .
C40 C 0.5914(2) 0.9221(5) 0.22742(15) 0.0318(10) Uani 1 1 d . . . . .
H40A H 0.555143 0.979487 0.240691 0.048 Uiso 1 1 calc GR . . . .
H40B H 0.563377 0.853303 0.209007 0.048 Uiso 1 1 calc GR . . . .
H40C H 0.621476 0.981106 0.210669 0.048 Uiso 1 1 calc GR . . . .
C33 C 1.0062(2) 0.5335(5) 0.40875(15) 0.0283(9) Uani 1 1 d . . . . .
H33A H 1.042550 0.490701 0.391790 0.042 Uiso 1 1 calc GR . . . .
H33B H 1.032906 0.562324 0.436053 0.042 Uiso 1 1 calc GR . . . .
H33C H 0.982892 0.614712 0.393869 0.042 Uiso 1 1 calc GR . . . .
C18 C 0.8280(2) 0.2962(4) 0.38727(13) 0.0207(8) Uani 1 1 d . . . . .
C9 C 0.6349(2) 0.3005(4) 0.45564(13) 0.0193(8) Uani 1 1 d . . . . .
C25 C 0.7309(3) 0.6900(4) 0.32539(13) 0.0259(9) Uani 1 1 d . . . . .
H25 H 0.760177 0.636050 0.346349 0.031 Uiso 1 1 calc R . . . .
C7 C 0.7828(2) 1.2244(4) 0.14000(13) 0.0217(8) Uani 1 1 d . . . . .
C26 C 0.6513(3) 0.6697(5) 0.31842(13) 0.0274(9) Uani 1 1 d . . . . .
C37 C 0.7333(3) 0.7798(5) 0.16298(14) 0.0299(10) Uani 1 1 d . . . . .
H37A H 0.717968 0.729252 0.136691 0.045 Uiso 1 1 calc GR . . . .
H37B H 0.712857 0.874306 0.160524 0.045 Uiso 1 1 calc GR . . . .
H37C H 0.713309 0.732215 0.186436 0.045 Uiso 1 1 calc GR . . . .
C4 C 0.8044(2) -0.2464(4) 0.48145(14) 0.0227(9) Uani 1 1 d . . . . .
C49 C 0.7497(3) 1.3507(5) 0.11291(14) 0.0319(10) Uani 1 1 d . . . . .
H49A H 0.697012 1.330715 0.101084 0.048 Uiso 1 1 calc GR . . . .
H49B H 0.780743 1.366932 0.089918 0.048 Uiso 1 1 calc GR . . . .
H49C H 0.750696 1.433440 0.130773 0.048 Uiso 1 1 calc GR . . . .
C13 C 0.5757(2) 0.1884(4) 0.38968(13) 0.0227(9) Uani 1 1 d . . . . .
C2 C 0.8291(2) 0.2207(4) 0.42639(12) 0.0182(8) Uani 1 1 d . . . . .
C23 C 0.8208(3) 0.7856(5) 0.17124(14) 0.0276(9) Uani 1 1 d . . . . .
C48 C 0.7844(3) 1.0985(5) 0.10895(13) 0.0263(9) Uani 1 1 d . . . . .
H48A H 0.806152 1.017395 0.124506 0.040 Uiso 1 1 calc GR . . . .
H48B H 0.815796 1.122239 0.086660 0.040 Uiso 1 1 calc GR . . . .
H48C H 0.732338 1.077436 0.096288 0.040 Uiso 1 1 calc GR . . . .
C27 C 0.6097(3) 0.7481(5) 0.28603(14) 0.0279(10) Uani 1 1 d . . . . .
H27 H 0.556290 0.733881 0.280235 0.033 Uiso 1 1 calc R . . . .
C41 C 0.6418(3) -0.2711(5) 0.52933(14) 0.0275(9) Uani 1 1 d . . . . .
H41A H 0.659175 -0.352522 0.514808 0.041 Uiso 1 1 calc GR . . . .
H41B H 0.589854 -0.287015 0.536128 0.041 Uiso 1 1 calc GR . . . .
H41C H 0.676002 -0.255020 0.555427 0.041 Uiso 1 1 calc GR . . . .
C32 C 0.8928(2) 0.1842(5) 0.50411(12) 0.0245(9) Uani 1 1 d . . . . .
H32A H 0.940342 0.131044 0.509004 0.037 Uiso 1 1 calc GR . . . .
H32B H 0.849265 0.121844 0.505367 0.037 Uiso 1 1 calc GR . . . .
H32C H 0.892518 0.255894 0.525833 0.037 Uiso 1 1 calc GR . . . .
C44 C 0.8801(2) -0.1894(5) 0.46615(15) 0.0299(10) Uani 1 1 d . . . . .
H44A H 0.867490 -0.135493 0.440214 0.045 Uiso 1 1 calc GR . . . .
H44B H 0.913117 -0.267236 0.460620 0.045 Uiso 1 1 calc GR . . . .
H44C H 0.906636 -0.129894 0.488087 0.045 Uiso 1 1 calc GR . . . .
C31 C 0.5728(3) 0.0771(5) 0.35484(14) 0.0306(10) Uani 1 1 d . . . . .
H31A H 0.619755 0.081151 0.341323 0.046 Uiso 1 1 calc GR . . . .
H31B H 0.528754 0.094201 0.333714 0.046 Uiso 1 1 calc GR . . . .
H31C H 0.568111 -0.014873 0.367330 0.046 Uiso 1 1 calc GR . . . .
C45 C 0.8302(3) -0.3360(5) 0.52209(14) 0.0290(10) Uani 1 1 d . . . . .
H45A H 0.860274 -0.278249 0.543233 0.044 Uiso 1 1 calc GR . . . .
H45B H 0.861389 -0.414128 0.514547 0.044 Uiso 1 1 calc GR . . . .
H45C H 0.785055 -0.371162 0.533714 0.044 Uiso 1 1 calc GR . . . .
C50 C 0.7555(3) 1.4280(5) 0.22840(15) 0.0303(10) Uani 1 1 d . . . . .
H50A H 0.795247 1.371599 0.244326 0.046 Uiso 1 1 calc GR . . . .
H50B H 0.738145 1.499345 0.246902 0.046 Uiso 1 1 calc GR . . . .
H50C H 0.776236 1.472361 0.204621 0.046 Uiso 1 1 calc GR . . . .
C10 C 0.5746(2) 0.3999(4) 0.45164(13) 0.0214(8) Uani 1 1 d . . . . .
H10 H 0.574369 0.470088 0.472468 0.026 Uiso 1 1 calc R . . . .
C51 C 0.6469(2) 1.2785(5) 0.24944(14) 0.0300(10) Uani 1 1 d . . . . .
H51A H 0.601099 1.226428 0.238548 0.045 Uiso 1 1 calc GR . . . .
H51B H 0.632587 1.356845 0.266373 0.045 Uiso 1 1 calc GR . . . .
H51C H 0.681996 1.217575 0.267061 0.045 Uiso 1 1 calc GR . . . .
C30 C 0.4529(3) 0.5096(5) 0.41284(17) 0.0349(11) Uani 1 1 d . . . . .
H30A H 0.470699 0.589179 0.397657 0.052 Uiso 1 1 calc GR . . . .
H30B H 0.441717 0.539296 0.440807 0.052 Uiso 1 1 calc GR . . . .
H30C H 0.406489 0.471789 0.396944 0.052 Uiso 1 1 calc GR . . . .
C39 C 0.6105(3) 0.5655(5) 0.34495(16) 0.0370(11) Uani 1 1 d . . . . .
H39A H 0.600281 0.479488 0.328949 0.056 Uiso 1 1 calc GR . . . .
H39B H 0.562256 0.605626 0.351407 0.056 Uiso 1 1 calc GR . . . .
H39C H 0.643184 0.545554 0.371311 0.056 Uiso 1 1 calc GR . . . .
C24 C 0.7690(3) 0.7884(5) 0.30217(13) 0.0255(9) Uani 1 1 d . . . . .
C52 C 0.6252(3) 1.4243(5) 0.18385(16) 0.0375(12) Uani 1 1 d . . . . .
H52A H 0.648291 1.467488 0.160657 0.056 Uiso 1 1 calc GR . . . .
H52B H 0.606172 1.496528 0.201449 0.056 Uiso 1 1 calc GR . . . .
H52C H 0.582835 1.364646 0.172302 0.056 Uiso 1 1 calc GR . . . .
C20 C 0.9819(3) 0.7775(5) 0.18336(16) 0.0364(12) Uani 1 1 d . . . . .
H20 H 1.035951 0.772443 0.188237 0.044 Uiso 1 1 calc R . . . .
C34 C 0.7683(2) 0.2690(5) 0.34890(13) 0.0262(9) Uani 1 1 d . . . . .
H34A H 0.774296 0.337555 0.326874 0.039 Uiso 1 1 calc GR . . . .
H34B H 0.716971 0.276600 0.357450 0.039 Uiso 1 1 calc GR . . . .
H34C H 0.775584 0.175689 0.337949 0.039 Uiso 1 1 calc GR . . . .
C46 C 0.7631(3) -0.3422(4) 0.44612(14) 0.0257(9) Uani 1 1 d . . . . .
H46A H 0.718659 -0.385687 0.456390 0.039 Uiso 1 1 calc GR . . . .
H46B H 0.798399 -0.414215 0.438849 0.039 Uiso 1 1 calc GR . . . .
H46C H 0.746301 -0.286473 0.421031 0.039 Uiso 1 1 calc GR . . . .
C35 C 0.9918(3) 0.9713(6) 0.23837(16) 0.0380(12) Uani 1 1 d . . . . .
H35A H 0.981160 1.068130 0.230404 0.057 Uiso 1 1 calc GR . . . .
H35B H 1.046030 0.951708 0.237528 0.057 Uiso 1 1 calc GR . . . .
H35C H 0.978862 0.955324 0.266990 0.057 Uiso 1 1 calc GR . . . .
C36 C 0.9862(3) 0.5879(5) 0.1266(2) 0.0518(16) Uani 1 1 d . . . . .
H36A H 1.005005 0.508928 0.144218 0.078 Uiso 1 1 calc GR . . . .
H36B H 1.029373 0.636265 0.116624 0.078 Uiso 1 1 calc GR . . . .
H36C H 0.951635 0.554508 0.102376 0.078 Uiso 1 1 calc GR . . . .
C21 C 0.9428(3) 0.6886(5) 0.15289(17) 0.0377(12) Uani 1 1 d . . . . .
C38 C 0.8557(3) 0.8022(5) 0.31279(16) 0.0366(11) Uani 1 1 d . . . . .
H38A H 0.880828 0.769427 0.288891 0.055 Uiso 1 1 calc GR . . . .
H38B H 0.872795 0.746359 0.337800 0.055 Uiso 1 1 calc GR . . . .
H38C H 0.868918 0.899636 0.318468 0.055 Uiso 1 1 calc GR . . . .

loop_
_atom_site_aniso_label
_atom_site_aniso_U_11
_atom_site_aniso_U_22
_atom_site_aniso_U_33
_atom_site_aniso_U_23
_atom_site_aniso_U_13
_atom_site_aniso_U_12
Bi1 0.01717(7) 0.02118(7) 0.01517(7) -0.00114(6) 0.00152(5) -0.00267(6)
Bi2 0.01816(8) 0.02680(8) 0.01685(8) 0.00328(6) 0.00124(6) -0.00097(6)
P1 0.0163(5) 0.0205(5) 0.0176(5) 0.0002(4) 0.0032(4) -0.0018(4)
P2 0.0205(5) 0.0262(5) 0.0157(5) 0.0018(4) 0.0006(4) 0.0002(4)
C1 0.0175(19) 0.026(2) 0.018(2) 0.0031(16) 0.0008(15) -0.0036(16)
C17 0.024(2) 0.0215(19) 0.022(2) 0.0022(16) 0.0078(16) 0.0023(17)
C42 0.020(2) 0.024(2) 0.026(2) 0.0026(17) 0.0041(17) -0.0053(17)
C14 0.0125(17) 0.025(2) 0.018(2) 0.0016(15) 0.0036(15) 0.0024(15)
C22 0.044(3) 0.023(2) 0.031(3) 0.0067(18) 0.015(2) 0.001(2)
C8 0.025(2) 0.029(2) 0.021(2) 0.0000(17) 0.0007(17) 0.0055(18)
C11 0.0200(19) 0.026(2) 0.029(2) 0.0143(18) 0.0059(17) 0.0006(18)
C12 0.0160(19) 0.040(2) 0.020(2) 0.0103(18) -0.0001(16) -0.0054(18)
C5 0.023(2) 0.027(2) 0.021(2) 0.0108(17) 0.0090(16) 0.0020(18)
C16 0.0200(19) 0.024(2) 0.023(2) -0.0001(16) 0.0066(16) 0.0006(16)
C28 0.029(2) 0.033(2) 0.016(2) 0.0005(17) 0.0051(17) -0.0010(19)
C19 0.026(2) 0.035(2) 0.032(2) 0.016(2) 0.0071(18) 0.008(2)
C29 0.021(2) 0.0209(19) 0.023(2) -0.0003(16) 0.0000(16) -0.0030(16)
C43 0.024(2) 0.027(2) 0.031(2) -0.0057(18) 0.0081(18) 0.0006(18)
C6 0.027(2) 0.025(2) 0.0127(18) 0.0029(15) 0.0043(15) -0.0006(18)
C47 0.028(2) 0.034(2) 0.023(2) 0.0006(18) 0.0062(18) -0.0053(19)
C15 0.0138(18) 0.025(2) 0.024(2) -0.0038(16) 0.0016(15) -0.0008(16)
C3 0.0211(19) 0.0186(19) 0.023(2) -0.0010(15) 0.0041(16) -0.0028(16)
C40 0.021(2) 0.044(3) 0.030(2) 0.008(2) 0.0009(18) -0.0061(19)
C33 0.024(2) 0.028(2) 0.034(2) 0.0010(19) 0.0073(18) -0.0033(18)
C18 0.0192(19) 0.026(2) 0.017(2) -0.0007(16) 0.0040(15) 0.0032(17)
C9 0.0148(18) 0.024(2) 0.020(2) 0.0054(16) 0.0028(15) -0.0027(16)
C25 0.038(2) 0.027(2) 0.014(2) 0.0033(16) 0.0064(17) -0.001(2)
C7 0.023(2) 0.0251(19) 0.017(2) 0.0058(16) 0.0043(16) -0.0029(17)
C26 0.039(3) 0.028(2) 0.018(2) -0.0042(17) 0.0131(18) -0.006(2)
C37 0.036(2) 0.027(2) 0.028(3) 0.0009(18) 0.005(2) -0.001(2)
C4 0.020(2) 0.026(2) 0.023(2) 0.0004(16) 0.0064(17) 0.0058(17)
C49 0.039(3) 0.033(2) 0.024(2) 0.0057(18) 0.0054(19) 0.005(2)
C13 0.022(2) 0.030(2) 0.016(2) 0.0037(16) 0.0026(16) -0.0036(17)
C2 0.0149(18) 0.0215(18) 0.019(2) 0.0007(15) 0.0060(15) -0.0022(16)
C23 0.032(2) 0.026(2) 0.026(2) 0.0105(18) 0.0101(19) 0.0033(19)
C48 0.031(2) 0.031(2) 0.017(2) 0.0029(17) 0.0028(17) 0.0014(19)
C27 0.025(2) 0.034(2) 0.025(2) -0.0067(18) 0.0066(18) -0.0025(19)
C41 0.026(2) 0.031(2) 0.027(2) 0.0031(18) 0.0082(18) -0.0039(19)
C32 0.025(2) 0.033(2) 0.0139(19) 0.0021(17) -0.0039(16) -0.0050(18)
C44 0.021(2) 0.034(2) 0.036(3) 0.004(2) 0.0080(18) 0.0069(19)
C31 0.025(2) 0.045(3) 0.020(2) -0.0021(19) -0.0046(17) -0.011(2)
C45 0.028(2) 0.030(2) 0.028(2) 0.0051(18) 0.0000(18) 0.0028(19)
C50 0.037(2) 0.030(2) 0.025(2) -0.0032(18) 0.0039(19) -0.001(2)
C10 0.0179(18) 0.0227(19) 0.025(2) 0.0063(16) 0.0064(16) -0.0019(17)
C51 0.022(2) 0.045(3) 0.023(2) -0.010(2) 0.0033(17) 0.003(2)
C30 0.023(2) 0.041(3) 0.042(3) 0.019(2) 0.006(2) 0.004(2)
C39 0.048(3) 0.034(2) 0.033(3) 0.006(2) 0.021(2) -0.002(2)
C24 0.028(2) 0.030(2) 0.019(2) 0.0026(17) 0.0035(17) 0.0023(19)
C52 0.033(2) 0.046(3) 0.033(3) 0.002(2) 0.001(2) 0.016(2)
C20 0.029(2) 0.041(3) 0.043(3) 0.022(2) 0.017(2) 0.010(2)
C34 0.028(2) 0.035(2) 0.016(2) 0.0042(18) 0.0022(17) -0.0052(19)
C46 0.031(2) 0.021(2) 0.026(2) -0.0017(17) 0.0057(18) 0.0051(18)
C35 0.022(2) 0.057(3) 0.034(3) 0.011(2) 0.0002(19) 0.002(2)
C36 0.057(4) 0.030(3) 0.077(4) 0.006(3) 0.043(3) 0.008(3)
C21 0.046(3) 0.027(2) 0.045(3) 0.012(2) 0.025(2) 0.005(2)
C38 0.031(3) 0.043(3) 0.034(3) 0.015(2) -0.002(2) 0.000(2)

loop_
_atom_type_symbol
_atom_type_description
_atom_type_scat_dispersion_real
_atom_type_scat_dispersion_imag
_atom_type_scat_source
C C 0.0033 0.0016 'International Tables Vol C Tables 4.2.6.8 and 6.1.1.4'
H H 0.0000 0.0000 'International Tables Vol C Tables 4.2.6.8 and 6.1.1.4'
Bi Bi -4.1077 10.2566 'International Tables Vol C Tables 4.2.6.8 and 6.1.1.4'
P P 0.1023 0.0942 'International Tables Vol C Tables 4.2.6.8 and 6.1.1.4'

loop_
_geom_angle_atom_site_label_1
_geom_angle_atom_site_label_2
_geom_angle_atom_site_label_3
_geom_angle
_geom_angle_site_symmetry_1
_geom_angle_site_symmetry_3
_geom_angle_publ_flag
C1 Bi1 P1 102.77(10) . . ?
C1 Bi1 C2 93.71(14) . . ?
C2 Bi1 P1 107.63(10) . . ?
C5 Bi2 P2 100.73(10) . . ?
C5 Bi2 C6 94.88(14) . . ?
C6 Bi2 P2 107.62(10) . . ?
C3 P1 Bi1 101.68(13) . . ?
C3 P1 C4 108.62(18) . . ?
C4 P1 Bi1 95.95(13) . . ?
C8 P2 Bi2 97.23(13) . . ?
C7 P2 Bi2 101.58(13) . . ?
C7 P2 C8 109.43(19) . . ?
C9 C1 Bi1 123.5(3) . . ?
C13 C1 Bi1 116.8(3) . . ?
C13 C1 C9 119.4(4) . . ?
C16 C17 H17 119.0 . . ?
C18 C17 H17 119.0 . . ?
C18 C17 C16 122.0(4) . . ?
H42A C42 H42B 109.5 . . ?
H42A C42 H42C 109.5 . . ?
H42B C42 H42C 109.5 . . ?
C3 C42 H42A 109.5 . . ?
C3 C42 H42B 109.5 . . ?
C3 C42 H42C 109.5 . . ?
C15 C14 C32 116.8(3) . . ?
C2 C14 C15 119.1(4) . . ?
C2 C14 C32 124.1(3) . . ?
C23 C22 H22 119.2 . . ?
C21 C22 H22 119.2 . . ?
C21 C22 C23 121.6(5) . . ?
C50 C8 P2 117.0(3) . . ?
C50 C8 C51 109.7(4) . . ?
C50 C8 C52 109.2(4) . . ?
C51 C8 P2 106.8(3) . . ?
C51 C8 C52 105.7(4) . . ?
C52 C8 P2 107.8(3) . . ?
C12 C11 C30 121.1(4) . . ?
C10 C11 C12 117.4(4) . . ?
C10 C11 C30 121.5(4) . . ?
C11 C12 H12 118.7 . . ?
C11 C12 C13 122.7(4) . . ?
C13 C12 H12 118.7 . . ?
C19 C5 Bi2 117.0(3) . . ?
C23 C5 Bi2 123.2(3) . . ?
C23 C5 C19 119.7(4) . . ?
C17 C16 C33 120.2(4) . . ?
C15 C16 C17 117.3(4) . . ?
C15 C16 C33 122.5(4) . . ?
C6 C28 C40 124.8(4) . . ?
C6 C28 C27 119.6(4) . . ?
C27 C28 C40 115.6(4) . . ?
C5 C19 C35 123.3(4) . . ?
C20 C19 C5 118.2(5) . . ?
C20 C19 C35 118.4(4) . . ?
H29A C29 H29B 109.5 . . ?
H29A C29 H29C 109.5 . . ?
H29B C29 H29C 109.5 . . ?
C9 C29 H29A 109.5 . . ?
C9 C29 H29B 109.5 . . ?
C9 C29 H29C 109.5 . . ?
H43A C43 H43B 109.5 . . ?
H43A C43 H43C 109.5 . . ?
H43B C43 H43C 109.5 . . ?
C3 C43 H43A 109.5 . . ?
C3 C43 H43B 109.5 . . ?
C3 C43 H43C 109.5 . . ?
C28 C6 Bi2 129.0(3) . . ?
C28 C6 C24 119.0(4) . . ?
C24 C6 Bi2 111.8(3) . . ?
H47A C47 H47B 109.5 . . ?
H47A C47 H47C 109.5 . . ?
H47B C47 H47C 109.5 . . ?
C7 C47 H47A 109.5 . . ?
C7 C47 H47B 109.5 . . ?
C7 C47 H47C 109.5 . . ?
C14 C15 H15 118.6 . . ?
C16 C15 C14 122.8(4) . . ?
C16 C15 H15 118.6 . . ?
C42 C3 P1 117.8(3) . . ?
C42 C3 C43 108.0(3) . . ?
C43 C3 P1 104.7(3) . . ?
C41 C3 P1 108.7(3) . . ?
C41 C3 C42 109.5(3) . . ?
C41 C3 C43 107.7(3) . . ?
C28 C40 H40A 109.5 . . ?
C28 C40 H40B 109.5 . . ?
C28 C40 H40C 109.5 . . ?
H40A C40 H40B 109.5 . . ?
H40A C40 H40C 109.5 . . ?
H40B C40 H40C 109.5 . . ?
C16 C33 H33A 109.5 . . ?
C16 C33 H33B 109.5 . . ?
C16 C33 H33C 109.5 . . ?
H33A C33 H33B 109.5 . . ?
H33A C33 H33C 109.5 . . ?
H33B C33 H33C 109.5 . . ?
C17 C18 C2 120.0(4) . . ?
C17 C18 C34 117.4(4) . . ?
C2 C18 C34 122.6(4) . . ?
C1 C9 C29 122.7(4) . . ?
C10 C9 C1 119.3(4) . . ?
C10 C9 C29 118.0(4) . . ?
C26 C25 H25 118.8 . . ?
C26 C25 C24 122.4(4) . . ?
C24 C25 H25 118.8 . . ?
C47 C7 P2 117.8(3) . . ?
C47 C7 C49 109.8(3) . . ?
C47 C7 C48 108.5(3) . . ?
C49 C7 P2 108.3(3) . . ?
C49 C7 C48 106.7(3) . . ?
C48 C7 P2 105.2(3) . . ?
C25 C26 C27 117.4(4) . . ?
C25 C26 C39 121.7(4) . . ?
C27 C26 C39 120.9(4) . . ?
H37A C37 H37B 109.5 . . ?
H37A C37 H37C 109.5 . . ?
H37B C37 H37C 109.5 . . ?
C23 C37 H37A 109.5 . . ?
C23 C37 H37B 109.5 . . ?
C23 C37 H37C 109.5 . . ?
C44 C4 P1 106.8(3) . . ?
C44 C4 C45 106.0(3) . . ?
C45 C4 P1 108.7(3) . . ?
C46 C4 P1 116.7(3) . . ?
C46 C4 C44 108.7(4) . . ?
C46 C4 C45 109.4(3) . . ?
C7 C49 H49A 109.5 . . ?
C7 C49 H49B 109.5 . . ?
C7 C49 H49C 109.5 . . ?
H49A C49 H49B 109.5 . . ?
H49A C49 H49C 109.5 . . ?
H49B C49 H49C 109.5 . . ?
C1 C13 C31 122.4(4) . . ?
C12 C13 C1 118.8(4) . . ?
C12 C13 C31 118.8(4) . . ?
C14 C2 Bi1 129.2(3) . . ?
C14 C2 C18 118.7(4) . . ?
C18 C2 Bi1 111.8(3) . . ?
C22 C23 C37 117.0(4) . . ?
C5 C23 C22 119.7(4) . . ?
C5 C23 C37 123.3(4) . . ?
C7 C48 H48A 109.5 . . ?
C7 C48 H48B 109.5 . . ?
C7 C48 H48C 109.5 . . ?
H48A C48 H48B 109.5 . . ?
H48A C48 H48C 109.5 . . ?
H48B C48 H48C 109.5 . . ?
C28 C27 H27 118.8 . . ?
C26 C27 C28 122.4(4) . . ?
C26 C27 H27 118.8 . . ?
C3 C41 H41A 109.5 . . ?
C3 C41 H41B 109.5 . . ?
C3 C41 H41C 109.5 . . ?
H41A C41 H41B 109.5 . . ?
H41A C41 H41C 109.5 . . ?
H41B C41 H41C 109.5 . . ?
C14 C32 H32A 109.5 . . ?
C14 C32 H32B 109.5 . . ?
C14 C32 H32C 109.5 . . ?
H32A C32 H32B 109.5 . . ?
H32A C32 H32C 109.5 . . ?
H32B C32 H32C 109.5 . . ?
C4 C44 H44A 109.5 . . ?
C4 C44 H44B 109.5 . . ?
C4 C44 H44C 109.5 . . ?
H44A C44 H44B 109.5 . . ?
H44A C44 H44C 109.5 . . ?
H44B C44 H44C 109.5 . . ?
C13 C31 H31A 109.5 . . ?
C13 C31 H31B 109.5 . . ?
C13 C31 H31C 109.5 . . ?
H31A C31 H31B 109.5 . . ?
H31A C31 H31C 109.5 . . ?
H31B C31 H31C 109.5 . . ?
C4 C45 H45A 109.5 . . ?
C4 C45 H45B 109.5 . . ?
C4 C45 H45C 109.5 . . ?
H45A C45 H45B 109.5 . . ?
H45A C45 H45C 109.5 . . ?
H45B C45 H45C 109.5 . . ?
C8 C50 H50A 109.5 . . ?
C8 C50 H50B 109.5 . . ?
C8 C50 H50C 109.5 . . ?
H50A C50 H50B 109.5 . . ?
H50A C50 H50C 109.5 . . ?
H50B C50 H50C 109.5 . . ?
C11 C10 C9 122.3(4) . . ?
C11 C10 H10 118.9 . . ?
C9 C10 H10 118.9 . . ?
C8 C51 H51A 109.5 . . ?
C8 C51 H51B 109.5 . . ?
C8 C51 H51C 109.5 . . ?
H51A C51 H51B 109.5 . . ?
H51A C51 H51C 109.5 . . ?
H51B C51 H51C 109.5 . . ?
C11 C30 H30A 109.5 . . ?
C11 C30 H30B 109.5 . . ?
C11 C30 H30C 109.5 . . ?
H30A C30 H30B 109.5 . . ?
H30A C30 H30C 109.5 . . ?
H30B C30 H30C 109.5 . . ?
C26 C39 H39A 109.5 . . ?
C26 C39 H39B 109.5 . . ?
C26 C39 H39C 109.5 . . ?
H39A C39 H39B 109.5 . . ?
H39A C39 H39C 109.5 . . ?
H39B C39 H39C 109.5 . . ?
C6 C24 C38 123.1(4) . . ?
C25 C24 C6 119.2(4) . . ?
C25 C24 C38 117.7(4) . . ?
C8 C52 H52A 109.5 . . ?
C8 C52 H52B 109.5 . . ?
C8 C52 H52C 109.5 . . ?
H52A C52 H52B 109.5 . . ?
H52A C52 H52C 109.5 . . ?
H52B C52 H52C 109.5 . . ?
C19 C20 H20 118.6 . . ?
C21 C20 C19 122.7(4) . . ?
C21 C20 H20 118.6 . . ?
C18 C34 H34A 109.5 . . ?
C18 C34 H34B 109.5 . . ?
C18 C34 H34C 109.5 . . ?
H34A C34 H34B 109.5 . . ?
H34A C34 H34C 109.5 . . ?
H34B C34 H34C 109.5 . . ?
C4 C46 H46A 109.5 . . ?
C4 C46 H46B 109.5 . . ?
C4 C46 H46C 109.5 . . ?
H46A C46 H46B 109.5 . . ?
H46A C46 H46C 109.5 . . ?
H46B C46 H46C 109.5 . . ?
C19 C35 H35A 109.5 . . ?
C19 C35 H35B 109.5 . . ?
C19 C35 H35C 109.5 . . ?
H35A C35 H35B 109.5 . . ?
H35A C35 H35C 109.5 . . ?
H35B C35 H35C 109.5 . . ?
H36A C36 H36B 109.5 . . ?
H36A C36 H36C 109.5 . . ?
H36B C36 H36C 109.5 . . ?
C21 C36 H36A 109.5 . . ?
C21 C36 H36B 109.5 . . ?
C21 C36 H36C 109.5 . . ?
C22 C21 C20 117.9(4) . . ?
C22 C21 C36 120.6(5) . . ?
C20 C21 C36 121.5(5) . . ?
C24 C38 H38A 109.5 . . ?
C24 C38 H38B 109.5 . . ?
C24 C38 H38C 109.5 . . ?
H38A C38 H38B 109.5 . . ?
H38A C38 H38C 109.5 . . ?
H38B C38 H38C 109.5 . . ?

loop_
_geom_bond_atom_site_label_1
_geom_bond_atom_site_label_2
_geom_bond_distance
_geom_bond_site_symmetry_2
_geom_bond_publ_flag
Bi1 P1 2.6723(10) . ?
Bi1 C1 2.275(4) . ?
Bi1 C2 2.299(4) . ?
Bi2 P2 2.6841(10) . ?
Bi2 C5 2.278(4) . ?
Bi2 C6 2.314(4) . ?
P1 C3 1.903(4) . ?
P1 C4 1.903(4) . ?
P2 C8 1.912(4) . ?
P2 C7 1.904(4) . ?
C1 C9 1.410(6) . ?
C1 C13 1.407(5) . ?
C17 H17 0.9300 . ?
C17 C16 1.393(6) . ?
C17 C18 1.393(6) . ?
C42 H42A 0.9600 . ?
C42 H42B 0.9600 . ?
C42 H42C 0.9600 . ?
C42 C3 1.531(5) . ?
C14 C15 1.409(5) . ?
C14 C2 1.400(5) . ?
C14 C32 1.506(5) . ?
C22 H22 0.9300 . ?
C22 C23 1.402(6) . ?
C22 C21 1.383(7) . ?
C8 C50 1.519(6) . ?
C8 C51 1.539(6) . ?
C8 C52 1.550(6) . ?
C11 C12 1.391(6) . ?
C11 C10 1.385(6) . ?
C11 C30 1.505(6) . ?
C12 H12 0.9300 . ?
C12 C13 1.399(6) . ?
C5 C19 1.410(6) . ?
C5 C23 1.396(6) . ?
C16 C15 1.380(6) . ?
C16 C33 1.501(6) . ?
C28 C6 1.393(6) . ?
C28 C40 1.507(6) . ?
C28 C27 1.393(6) . ?
C19 C20 1.403(7) . ?
C19 C35 1.511(7) . ?
C29 H29A 0.9600 . ?
C29 H29B 0.9600 . ?
C29 H29C 0.9600 . ?
C29 C9 1.511(5) . ?
C43 H43A 0.9600 . ?
C43 H43B 0.9600 . ?
C43 H43C 0.9600 . ?
C43 C3 1.547(5) . ?
C6 C24 1.415(6) . ?
C47 H47A 0.9600 . ?
C47 H47B 0.9600 . ?
C47 H47C 0.9600 . ?
C47 C7 1.532(6) . ?
C15 H15 0.9300 . ?
C3 C41 1.525(6) . ?
C40 H40A 0.9600 . ?
C40 H40B 0.9600 . ?
C40 H40C 0.9600 . ?
C33 H33A 0.9600 . ?
C33 H33B 0.9600 . ?
C33 H33C 0.9600 . ?
C18 C2 1.414(5) . ?
C18 C34 1.508(5) . ?
C9 C10 1.398(5) . ?
C25 H25 0.9300 . ?
C25 C26 1.381(6) . ?
C25 C24 1.393(6) . ?
C7 C49 1.534(6) . ?
C7 C48 1.537(6) . ?
C26 C27 1.384(6) . ?
C26 C39 1.515(6) . ?
C37 H37A 0.9600 . ?
C37 H37B 0.9600 . ?
C37 H37C 0.9600 . ?
C37 C23 1.505(6) . ?
C4 C44 1.543(6) . ?
C4 C45 1.547(6) . ?
C4 C46 1.536(6) . ?
C49 H49A 0.9600 . ?
C49 H49B 0.9600 . ?
C49 H49C 0.9600 . ?
C13 C31 1.511(6) . ?
C48 H48A 0.9600 . ?
C48 H48B 0.9600 . ?
C48 H48C 0.9600 . ?
C27 H27 0.9300 . ?
C41 H41A 0.9600 . ?
C41 H41B 0.9600 . ?
C41 H41C 0.9600 . ?
C32 H32A 0.9600 . ?
C32 H32B 0.9600 . ?
C32 H32C 0.9600 . ?
C44 H44A 0.9600 . ?
C44 H44B 0.9600 . ?
C44 H44C 0.9600 . ?
C31 H31A 0.9600 . ?
C31 H31B 0.9600 . ?
C31 H31C 0.9600 . ?
C45 H45A 0.9600 . ?
C45 H45B 0.9600 . ?
C45 H45C 0.9600 . ?
C50 H50A 0.9600 . ?
C50 H50B 0.9600 . ?
C50 H50C 0.9600 . ?
C10 H10 0.9300 . ?
C51 H51A 0.9600 . ?
C51 H51B 0.9600 . ?
C51 H51C 0.9600 . ?
C30 H30A 0.9600 . ?
C30 H30B 0.9600 . ?
C30 H30C 0.9600 . ?
C39 H39A 0.9600 . ?
C39 H39B 0.9600 . ?
C39 H39C 0.9600 . ?
C24 C38 1.501(6) . ?
C52 H52A 0.9600 . ?
C52 H52B 0.9600 . ?
C52 H52C 0.9600 . ?
C20 H20 0.9300 . ?
C20 C21 1.384(7) . ?
C34 H34A 0.9600 . ?
C34 H34B 0.9600 . ?
C34 H34C 0.9600 . ?
C46 H46A 0.9600 . ?
C46 H46B 0.9600 . ?
C46 H46C 0.9600 . ?
C35 H35A 0.9600 . ?
C35 H35B 0.9600 . ?
C35 H35C 0.9600 . ?
C36 H36A 0.9600 . ?
C36 H36B 0.9600 . ?
C36 H36C 0.9600 . ?
C36 C21 1.514(7) . ?
C38 H38A 0.9600 . ?
C38 H38B 0.9600 . ?
C38 H38C 0.9600 . ?
